data_7030308
loop_
_publ_author_name
'Adams, Jeramie J.'
'Gruver, Brian C.'
'Donohoue, Rose'
'Arulsamy, Navamoney'
'Roddick, Dean M.'

_publ_section_title
;
 Acceptor pincer Ru(II) chemistry.
;
_journal_issue 40
_journal_name_full 'Dalton transactions (Cambridge, England : 2003)'
_journal_page_first 12601
_journal_page_last 12611
_journal_paper_doi 10.1039/c2dt31234d
_journal_volume 41
_journal_year 2012
_chemical_formula_moiety 'C26 H14 F18 O6 P4 Ru2'
_chemical_formula_sum 'C26 H14 F18 O6 P4 Ru2'
_chemical_formula_weight 1090.39
_chemical_name_systematic
;
?
;
_space_group_IT_number 2
_symmetry_cell_setting triclinic
_symmetry_space_group_name_Hall '-P 1'
_symmetry_space_group_name_H-M 'P -1'
_atom_sites_solution_hydrogens geom
_atom_sites_solution_primary direct
_atom_sites_solution_secondary difmap
_audit_creation_method SHELXL-97
_cell_angle_alpha 87.327(3)
_cell_angle_beta 80.705(3)
_cell_angle_gamma 64.441(3)
_cell_formula_units_Z 2
_cell_length_a 10.4378(6)
_cell_length_b 10.7359(6)
_cell_length_c 17.9606(10)
_cell_measurement_reflns_used 9949
_cell_measurement_temperature 150(2)
_cell_measurement_theta_max 35.21
_cell_measurement_theta_min 2.37
_cell_volume 1791.25(18)
_computing_cell_refinement 'Bruker SAINT'
_computing_data_collection 'Bruker APEX2'
_computing_data_reduction 'Bruker SAINT'
_computing_molecular_graphics 'Bruker SHELXTL'
_computing_publication_material 'Bruker SHELXTL'
_computing_structure_refinement 'SHELXL-97 (Sheldrick, 2008)'
_computing_structure_solution 'SHELXS-97 (Sheldrick, 2008)'
_diffrn_ambient_temperature 150(2)
_diffrn_measured_fraction_theta_full 0.992
_diffrn_measured_fraction_theta_max 0.992
_diffrn_measurement_device_type 'Bruker APEX-II CCD'
_diffrn_measurement_method '\f and \w scans'
_diffrn_radiation_monochromator graphite
_diffrn_radiation_source 'fine-focus sealed tube'
_diffrn_radiation_type MoK\a
_diffrn_radiation_wavelength 0.71073
_diffrn_reflns_av_R_equivalents 0.0230
_diffrn_reflns_av_sigmaI/netI 0.0240
_diffrn_reflns_limit_h_max 15
_diffrn_reflns_limit_h_min -16
_diffrn_reflns_limit_k_max 16
_diffrn_reflns_limit_k_min -16
_diffrn_reflns_limit_l_max 28
_diffrn_reflns_limit_l_min -28
_diffrn_reflns_number 45442
_diffrn_reflns_theta_full 33.73
_diffrn_reflns_theta_max 33.73
_diffrn_reflns_theta_min 2.10
_exptl_absorpt_coefficient_mu 1.156
_exptl_absorpt_correction_T_max 0.8709
_exptl_absorpt_correction_T_min 0.7364
_exptl_absorpt_correction_type multi-scan
_exptl_absorpt_process_details 'SADABS (Bruker AXS Inc., 2008)'
_exptl_crystal_colour colorless
_exptl_crystal_density_diffrn 2.022
_exptl_crystal_density_method 'not measured'
_exptl_crystal_description rectangular
_exptl_crystal_F_000 1056
_exptl_crystal_size_max 0.28
_exptl_crystal_size_mid 0.24
_exptl_crystal_size_min 0.12
_refine_diff_density_max 0.797
_refine_diff_density_min -0.723
_refine_diff_density_rms 0.075
_refine_ls_extinction_method none
_refine_ls_goodness_of_fit_ref 1.021
_refine_ls_hydrogen_treatment refall
_refine_ls_matrix_type full
_refine_ls_number_parameters 561
_refine_ls_number_reflns 14207
_refine_ls_number_restraints 0
_refine_ls_restrained_S_all 1.021
_refine_ls_R_factor_all 0.0321
_refine_ls_R_factor_gt 0.0256
_refine_ls_shift/su_max 0.003
_refine_ls_shift/su_mean 0.000
_refine_ls_structure_factor_coef Fsqd
_refine_ls_weighting_details 'calc w=1/[\s^2^(Fo^2^)+(0.0299P)^2^+0.8503P] where P=(Fo^2^+2Fc^2^)/3'
_refine_ls_weighting_scheme calc
_refine_ls_wR_factor_gt 0.0618
_refine_ls_wR_factor_ref 0.0658
_reflns_number_gt 12296
_reflns_number_total 14207
_reflns_threshold_expression >2sigma(I)
_cod_data_source_file c2dt31234d.txt
_cod_data_source_block bcg02
_cod_depositor_comments
;
The following automatic conversions were performed:

'_symmetry_cell_setting' value 'Triclinic' changed to 'triclinic'
according to
/usr/data/users/saulius/automatic-downloads/retrospective/RSC/lib/dictionaries/cif_core.dic
dictionary named 'cif_core.dic' version 2.4.2 from 2011-04-26.

Automatic conversion script
Id: cif_fix_values 2281 2013-09-26 08:29:07Z andrius 
;
_cod_original_cell_volume 1791.2(2)
_cod_original_sg_symbol_H-M P-1
_cod_database_code 7030308

loop_
_symmetry_equiv_pos_as_xyz
'x, y, z'
'-x, -y, -z'

loop_
_atom_site_label
_atom_site_type_symbol
_atom_site_fract_x
_atom_site_fract_y
_atom_site_fract_z
_atom_site_U_iso_or_equiv
_atom_site_adp_type
_atom_site_occupancy
_atom_site_symmetry_multiplicity
_atom_site_calc_flag
Ru1 Ru 0.762682(13) 0.624248(11) 0.535820(7) 0.02412(3) Uani 1 1 d
P1 P 0.67059(4) 0.78977(4) 0.63376(2) 0.02648(7) Uani 1 1 d
P2 P 0.89095(4) 0.52147(4) 0.42184(2) 0.02551(7) Uani 1 1 d
C1 C 0.81174(14) 0.78273(13) 0.48395(8) 0.0210(2) Uani 1 1 d
C12 C 0.7359(3) 0.4628(2) 0.58062(12) 0.0462(5) Uani 1 1 d
C13 C 0.59338(19) 0.69041(19) 0.49481(11) 0.0357(3) Uani 1 1 d
O1 O 1.05116(13) 0.42770(12) 0.41326(7) 0.0358(3) Uani 1 1 d
C2 C 0.85796(16) 0.77823(14) 0.40555(8) 0.0243(3) Uani 1 1 d
O2 O 0.7210(3) 0.3693(2) 0.60257(12) 0.0756(6) Uani 1 1 d
O3 O 0.49029(16) 0.73387(18) 0.46909(11) 0.0569(4) Uani 1 1 d
C3 C 0.90176(18) 0.87589(16) 0.37197(9) 0.0307(3) Uani 1 1 d
H3 H 0.942(2) 0.865(2) 0.3187(13) 0.034(5) Uiso 1 1 d
C4 C 0.8926(2) 0.98398(18) 0.41529(11) 0.0345(3) Uani 1 1 d
H4 H 0.918(3) 1.051(3) 0.3918(14) 0.049(7) Uiso 1 1 d
C5 C 0.84401(17) 0.99287(16) 0.49207(10) 0.0299(3) Uani 1 1 d
H5 H 0.838(3) 1.068(2) 0.5228(13) 0.042(6) Uiso 1 1 d
C6 C 0.80678(15) 0.89195(14) 0.52668(8) 0.0231(2) Uani 1 1 d
C7 C 0.76477(18) 0.89821(17) 0.61160(9) 0.0285(3) Uani 1 1 d
H7A H 0.855(3) 0.853(2) 0.6364(13) 0.043(6) Uiso 1 1 d
H7B H 0.707(3) 0.985(3) 0.6347(15) 0.050(7) Uiso 1 1 d
C8 C 0.47637(18) 0.91554(19) 0.64301(10) 0.0341(3) Uani 1 1 d
F8A F 0.39137(13) 0.85235(14) 0.66302(8) 0.0508(3) Uani 1 1 d
F8B F 0.45152(12) 0.97088(12) 0.57618(6) 0.0436(3) Uani 1 1 d
F8C F 0.43634(13) 1.01888(13) 0.69294(7) 0.0496(3) Uani 1 1 d
C9 C 0.6817(2) 0.7498(2) 0.73637(10) 0.0438(4) Uani 1 1 d
F9A F 0.6004(3) 0.6898(3) 0.76324(10) 0.1146(9) Uani 1 1 d
F9B F 0.81321(17) 0.6703(2) 0.74613(8) 0.0807(6) Uani 1 1 d
F9C F 0.6431(3) 0.86021(19) 0.78008(8) 0.1037(8) Uani 1 1 d
C10 C 0.8589(2) 0.66436(15) 0.35852(9) 0.0303(3) Uani 1 1 d
H10A H 0.933(3) 0.638(2) 0.3138(14) 0.042(6) Uiso 1 1 d
H10B H 0.764(2) 0.693(2) 0.3445(12) 0.032(5) Uiso 1 1 d
C11 C 0.8227(3) 0.4144(2) 0.37563(14) 0.0491(5) Uani 1 1 d
F11A F 0.68368(16) 0.48331(16) 0.36900(11) 0.0711(5) Uani 1 1 d
F11B F 0.89465(18) 0.36870(18) 0.30733(10) 0.0748(5) Uani 1 1 d
F11C F 0.8358(2) 0.30316(16) 0.41565(13) 0.0890(6) Uani 1 1 d
Ru2 Ru 0.882850(11) 1.023226(10) -0.097975(6) 0.01852(3) Uani 1 1 d
P3 P 0.66132(4) 1.20908(4) -0.10622(2) 0.02607(7) Uani 1 1 d
P4 P 1.12426(4) 0.91618(4) -0.090650(19) 0.02008(6) Uani 1 1 d
C14 C 0.94360(16) 1.18810(15) -0.12034(8) 0.0237(2) Uani 1 1 d
C25 C 0.83701(17) 0.86453(16) -0.06921(9) 0.0282(3) Uani 1 1 d
C26 C 0.92200(17) 0.97251(16) -0.19922(8) 0.0268(3) Uani 1 1 d
O4 O 1.17777(11) 0.90202(11) -0.01550(6) 0.02492(19) Uani 1 1 d
O5 O 0.81635(17) 0.77086(15) -0.05533(10) 0.0491(4) Uani 1 1 d
O6 O 0.94367(16) 0.94242(15) -0.26162(7) 0.0403(3) Uani 1 1 d
C15 C 1.08882(17) 1.16113(17) -0.14280(8) 0.0273(3) Uani 1 1 d
C16 C 1.1299(2) 1.2696(2) -0.15172(10) 0.0382(4) Uani 1 1 d
H16 H 1.230(3) 1.247(2) -0.1667(13) 0.041(6) Uiso 1 1 d
C17 C 1.0274(3) 1.4048(2) -0.13929(12) 0.0457(5) Uani 1 1 d
H17 H 1.054(3) 1.473(3) -0.1452(16) 0.064(8) Uiso 1 1 d
C18 C 0.8841(2) 1.43396(19) -0.11759(11) 0.0401(4) Uani 1 1 d
H18 H 0.820(3) 1.523(3) -0.1087(13) 0.043(6) Uiso 1 1 d
C19 C 0.84123(19) 1.32663(16) -0.10793(9) 0.0293(3) Uani 1 1 d
C20 C 0.6845(2) 1.36035(17) -0.08187(11) 0.0326(3) Uani 1 1 d
H20A H 0.666(3) 1.369(2) -0.0308(14) 0.041(6) Uiso 1 1 d
H20B H 0.623(3) 1.441(3) -0.1044(14) 0.050(7) Uiso 1 1 d
C21 C 0.6008(2) 1.2522(2) -0.20087(12) 0.0451(5) Uani 1 1 d
F21A F 0.4867(2) 1.37186(17) -0.20150(10) 0.0870(6) Uani 1 1 d
F21B F 0.5686(2) 1.15671(17) -0.22552(9) 0.0702(4) Uani 1 1 d
F21C F 0.7065(2) 1.2564(2) -0.25001(8) 0.0788(5) Uani 1 1 d
C22 C 0.48628(18) 1.2302(2) -0.04742(12) 0.0378(4) Uani 1 1 d
F22A F 0.50078(14) 1.2088(2) 0.02387(8) 0.0663(4) Uani 1 1 d
F22B F 0.44427(15) 1.13945(16) -0.06967(9) 0.0616(4) Uani 1 1 d
F22C F 0.37916(14) 1.35358(15) -0.05124(12) 0.0768(5) Uani 1 1 d
C23 C 1.19859(17) 1.01224(18) -0.15513(9) 0.0295(3) Uani 1 1 d
H23A H 1.207(2) 0.982(2) -0.2051(13) 0.037(6) Uiso 1 1 d
H23B H 1.292(2) 0.996(2) -0.1459(13) 0.036(6) Uiso 1 1 d
C24 C 1.22506(18) 0.73483(18) -0.13065(10) 0.0340(3) Uani 1 1 d
F24A F 1.36524(12) 0.68219(13) -0.12658(7) 0.0475(3) Uani 1 1 d
F24B F 1.17595(15) 0.65040(12) -0.09239(9) 0.0575(4) Uani 1 1 d
F24C F 1.21371(16) 0.72633(15) -0.20270(8) 0.0614(4) Uani 1 1 d

loop_
_atom_site_aniso_label
_atom_site_aniso_U_11
_atom_site_aniso_U_22
_atom_site_aniso_U_33
_atom_site_aniso_U_23
_atom_site_aniso_U_13
_atom_site_aniso_U_12
Ru1 0.02680(6) 0.01815(5) 0.02608(6) 0.00185(4) -0.00732(4) -0.00745(4)
P1 0.02508(17) 0.02650(17) 0.02098(16) 0.00073(13) -0.00401(13) -0.00455(14)
P2 0.02932(18) 0.01593(14) 0.02758(17) -0.00214(12) -0.01288(14) -0.00312(13)
C1 0.0198(6) 0.0171(5) 0.0233(6) 0.0000(4) -0.0066(4) -0.0043(4)
C12 0.0624(13) 0.0380(9) 0.0445(10) 0.0093(8) -0.0112(9) -0.0273(10)
C13 0.0303(8) 0.0349(8) 0.0415(9) -0.0065(7) -0.0069(7) -0.0127(7)
O1 0.0329(6) 0.0292(5) 0.0303(6) -0.0054(4) -0.0156(5) 0.0048(5)
C2 0.0258(6) 0.0189(5) 0.0227(6) 0.0002(4) -0.0070(5) -0.0034(5)
O2 0.1167(18) 0.0593(11) 0.0739(13) 0.0262(9) -0.0194(12) -0.0601(12)
O3 0.0336(7) 0.0613(10) 0.0704(11) -0.0196(8) -0.0202(7) -0.0093(7)
C3 0.0314(7) 0.0269(7) 0.0285(7) 0.0028(6) -0.0026(6) -0.0085(6)
C4 0.0358(8) 0.0279(7) 0.0405(9) 0.0040(6) -0.0024(7) -0.0159(7)
C5 0.0280(7) 0.0233(6) 0.0390(8) -0.0042(6) -0.0061(6) -0.0109(6)
C6 0.0209(6) 0.0204(5) 0.0254(6) -0.0036(5) -0.0055(5) -0.0055(5)
C7 0.0294(7) 0.0266(7) 0.0262(7) -0.0072(5) -0.0059(5) -0.0078(6)
C8 0.0273(7) 0.0368(8) 0.0285(7) -0.0009(6) -0.0015(6) -0.0057(6)
F8A 0.0315(6) 0.0564(7) 0.0603(8) 0.0052(6) -0.0009(5) -0.0176(5)
F8B 0.0306(5) 0.0478(6) 0.0326(5) 0.0068(5) -0.0061(4) 0.0013(5)
F8C 0.0374(6) 0.0467(7) 0.0450(6) -0.0179(5) -0.0011(5) 0.0002(5)
C9 0.0442(10) 0.0503(11) 0.0254(8) 0.0068(7) -0.0069(7) -0.0099(9)
F9A 0.1352(18) 0.211(3) 0.0555(10) 0.0705(14) -0.0379(11) -0.127(2)
F9B 0.0599(9) 0.1058(13) 0.0363(7) 0.0190(8) -0.0189(6) 0.0040(9)
F9C 0.161(2) 0.0706(11) 0.0296(7) -0.0092(7) -0.0261(9) 0.0016(12)
C10 0.0392(8) 0.0215(6) 0.0239(6) -0.0010(5) -0.0132(6) -0.0043(6)
C11 0.0530(12) 0.0307(8) 0.0645(13) -0.0144(8) -0.0231(10) -0.0127(8)
F11A 0.0483(8) 0.0611(9) 0.1084(13) -0.0346(9) -0.0296(8) -0.0182(7)
F11B 0.0676(10) 0.0761(10) 0.0758(10) -0.0499(8) -0.0177(8) -0.0190(8)
F11C 0.1307(17) 0.0416(8) 0.1217(16) 0.0055(9) -0.0467(13) -0.0533(10)
Ru2 0.01970(5) 0.01960(5) 0.01754(5) -0.00064(3) -0.00312(3) -0.00946(4)
P3 0.02446(17) 0.02454(16) 0.02794(18) 0.00106(13) -0.00944(14) -0.00757(14)
P4 0.01908(15) 0.02295(15) 0.01700(14) -0.00303(11) -0.00084(11) -0.00824(12)
C14 0.0303(7) 0.0250(6) 0.0204(6) 0.0032(5) -0.0063(5) -0.0158(5)
C25 0.0267(7) 0.0275(7) 0.0319(7) -0.0016(5) -0.0006(6) -0.0141(6)
C26 0.0288(7) 0.0307(7) 0.0249(6) -0.0012(5) -0.0058(5) -0.0159(6)
O4 0.0220(5) 0.0290(5) 0.0179(4) -0.0025(4) -0.0025(3) -0.0054(4)
O5 0.0522(9) 0.0362(7) 0.0657(10) 0.0006(6) 0.0026(7) -0.0292(7)
O6 0.0472(8) 0.0536(8) 0.0242(5) -0.0075(5) -0.0055(5) -0.0248(6)
C15 0.0329(7) 0.0362(7) 0.0215(6) 0.0065(5) -0.0070(5) -0.0227(6)
C16 0.0474(10) 0.0496(10) 0.0353(8) 0.0126(7) -0.0131(7) -0.0361(9)
C17 0.0672(14) 0.0438(10) 0.0482(11) 0.0138(8) -0.0198(10) -0.0421(11)
C18 0.0580(12) 0.0276(8) 0.0436(10) 0.0071(7) -0.0157(9) -0.0246(8)
C19 0.0385(8) 0.0255(6) 0.0284(7) 0.0042(5) -0.0111(6) -0.0163(6)
C20 0.0354(8) 0.0220(6) 0.0376(8) 0.0000(6) -0.0093(7) -0.0084(6)
C21 0.0500(11) 0.0423(10) 0.0383(9) 0.0053(8) -0.0234(8) -0.0101(9)
F21A 0.0961(13) 0.0569(9) 0.0712(10) -0.0004(8) -0.0575(10) 0.0169(8)
F21B 0.0947(12) 0.0728(10) 0.0569(8) -0.0017(7) -0.0442(8) -0.0376(9)
F21C 0.0885(12) 0.1130(14) 0.0399(7) 0.0341(8) -0.0239(8) -0.0464(11)
C22 0.0225(7) 0.0373(9) 0.0493(10) -0.0042(7) -0.0069(7) -0.0080(6)
F22A 0.0364(7) 0.1215(14) 0.0399(7) -0.0038(8) 0.0014(5) -0.0349(8)
F22B 0.0474(7) 0.0714(9) 0.0780(10) -0.0172(8) 0.0018(7) -0.0387(7)
F22C 0.0295(6) 0.0469(8) 0.1264(15) 0.0085(8) 0.0031(8) 0.0036(6)
C23 0.0260(7) 0.0425(8) 0.0223(6) 0.0028(6) -0.0007(5) -0.0183(6)
C24 0.0263(7) 0.0321(8) 0.0371(8) -0.0138(6) -0.0038(6) -0.0055(6)
F24A 0.0247(5) 0.0446(6) 0.0587(7) -0.0220(5) -0.0035(5) -0.0003(4)
F24B 0.0492(7) 0.0264(5) 0.0918(11) -0.0101(6) 0.0020(7) -0.0149(5)
F24C 0.0632(8) 0.0565(8) 0.0468(7) -0.0317(6) -0.0178(6) -0.0029(6)

loop_
_atom_type_symbol
_atom_type_description
_atom_type_scat_dispersion_real
_atom_type_scat_dispersion_imag
_atom_type_scat_source
C C 0.0033 0.0016 'International Tables Vol C Tables 4.2.6.8 and 6.1.1.4'
H H 0.0000 0.0000 'International Tables Vol C Tables 4.2.6.8 and 6.1.1.4'
O O 0.0106 0.0060 'International Tables Vol C Tables 4.2.6.8 and 6.1.1.4'
F F 0.0171 0.0103 'International Tables Vol C Tables 4.2.6.8 and 6.1.1.4'
P P 0.1023 0.0942 'International Tables Vol C Tables 4.2.6.8 and 6.1.1.4'
Ru Ru -1.2594 0.8363 'International Tables Vol C Tables 4.2.6.8 and 6.1.1.4'

loop_
_geom_angle_atom_site_label_1
_geom_angle_atom_site_label_2
_geom_angle_atom_site_label_3
_geom_angle
_geom_angle_site_symmetry_1
_geom_angle_site_symmetry_3
C13 Ru1 C12 93.16(9) . .
C13 Ru1 C1 90.51(7) . .
C12 Ru1 C1 174.49(8) . .
C13 Ru1 O1 173.46(6) . 2_766
C12 Ru1 O1 91.50(8) . 2_766
C1 Ru1 O1 85.19(5) . 2_766
C13 Ru1 P2 89.93(6) . .
C12 Ru1 P2 97.41(7) . .
C1 Ru1 P2 78.47(4) . .
O1 Ru1 P2 94.02(3) 2_766 .
C13 Ru1 P1 94.95(6) . .
C12 Ru1 P1 104.63(7) . .
C1 Ru1 P1 79.12(4) . .
O1 Ru1 P1 79.42(3) 2_766 .
P2 Ru1 P1 157.091(16) . .
C13 Ru1 Ru1 139.20(6) . 2_766
C12 Ru1 Ru1 93.05(7) . 2_766
C1 Ru1 Ru1 81.49(4) . 2_766
O1 Ru1 Ru1 44.93(3) 2_766 2_766
P2 Ru1 Ru1 49.271(10) . 2_766
P1 Ru1 Ru1 122.161(12) . 2_766
C7 P1 C8 103.46(8) . .
C7 P1 C9 104.37(9) . .
C8 P1 C9 99.03(8) . .
C7 P1 Ru1 105.02(5) . .
C8 P1 Ru1 117.94(6) . .
C9 P1 Ru1 124.65(7) . .
O1 P2 C10 109.81(8) . .
O1 P2 C11 101.85(9) . .
C10 P2 C11 102.10(9) . .
O1 P2 Ru1 121.21(5) . .
C10 P2 Ru1 104.09(5) . .
C11 P2 Ru1 116.26(8) . .
C2 C1 C6 117.75(13) . .
C2 C1 Ru1 120.70(10) . .
C6 C1 Ru1 121.47(10) . .
O2 C12 Ru1 176.7(2) . .
O3 C13 Ru1 178.21(19) . .
P2 O1 Ru1 143.09(7) . 2_766
C3 C2 C1 120.98(14) . .
C3 C2 C10 120.66(14) . .
C1 C2 C10 118.36(13) . .
C4 C3 C2 119.86(15) . .
C4 C3 H3 120.6(13) . .
C2 C3 H3 119.5(13) . .
C5 C4 C3 120.27(15) . .
C5 C4 H4 120.6(16) . .
C3 C4 H4 119.1(16) . .
C4 C5 C6 120.21(14) . .
C4 C5 H5 120.4(14) . .
C6 C5 H5 119.4(14) . .
C5 C6 C1 120.82(14) . .
C5 C6 C7 119.13(13) . .
C1 C6 C7 120.03(13) . .
C6 C7 P1 106.91(10) . .
C6 C7 H7A 109.7(14) . .
P1 C7 H7A 105.5(13) . .
C6 C7 H7B 117.5(16) . .
P1 C7 H7B 108.4(16) . .
H7A C7 H7B 108(2) . .
F8B C8 F8A 108.18(15) . .
F8B C8 F8C 107.54(15) . .
F8A C8 F8C 107.18(14) . .
F8B C8 P1 108.11(11) . .
F8A C8 P1 111.03(13) . .
F8C C8 P1 114.59(13) . .
F9A C9 F9B 108.7(2) . .
F9A C9 F9C 107.0(2) . .
F9B C9 F9C 104.6(2) . .
F9A C9 P1 111.22(16) . .
F9B C9 P1 111.21(14) . .
F9C C9 P1 113.77(15) . .
C2 C10 P2 104.52(10) . .
C2 C10 H10A 112.6(14) . .
P2 C10 H10A 111.2(14) . .
C2 C10 H10B 109.4(12) . .
P2 C10 H10B 108.0(12) . .
H10A C10 H10B 110.8(19) . .
F11B C11 F11C 106.40(18) . .
F11B C11 F11A 107.29(19) . .
F11C C11 F11A 106.8(2) . .
F11B C11 P2 112.59(17) . .
F11C C11 P2 110.80(16) . .
F11A C11 P2 112.55(13) . .
C26 Ru2 C25 91.39(7) . .
C26 Ru2 O4 174.78(6) . 2_775
C25 Ru2 O4 90.89(6) . 2_775
C26 Ru2 C14 92.39(6) . .
C25 Ru2 C14 174.59(6) . .
O4 Ru2 C14 85.67(5) 2_775 .
C26 Ru2 P4 90.21(5) . .
C25 Ru2 P4 97.97(5) . .
O4 Ru2 P4 94.13(3) 2_775 .
C14 Ru2 P4 78.15(4) . .
C26 Ru2 P3 94.81(5) . .
C25 Ru2 P3 105.05(5) . .
O4 Ru2 P3 80.05(3) 2_775 .
C14 Ru2 P3 78.49(4) . .
P4 Ru2 P3 156.276(14) . .
C26 Ru2 Ru2 139.48(5) . 2_775
C25 Ru2 Ru2 93.58(5) . 2_775
O4 Ru2 Ru2 44.98(3) 2_775 2_775
C14 Ru2 Ru2 81.04(4) . 2_775
P4 Ru2 Ru2 49.269(9) . 2_775
P3 Ru2 Ru2 122.337(11) . 2_775
C20 P3 C21 102.98(9) . .
C20 P3 C22 104.69(9) . .
C21 P3 C22 99.19(10) . .
C20 P3 Ru2 104.48(6) . .
C21 P3 Ru2 118.91(7) . .
C22 P3 Ru2 124.14(6) . .
O4 P4 C23 110.18(7) . .
O4 P4 C24 101.66(7) . .
C23 P4 C24 102.86(8) . .
O4 P4 Ru2 121.13(4) . .
C23 P4 Ru2 103.41(6) . .
C24 P4 Ru2 116.28(6) . .
C15 C14 C19 118.34(13) . .
C15 C14 Ru2 120.59(11) . .
C19 C14 Ru2 120.92(11) . .
O5 C25 Ru2 176.76(15) . .
O6 C26 Ru2 178.84(16) . .
P4 O4 Ru2 143.59(7) . 2_775
C16 C15 C14 120.49(16) . .
C16 C15 C23 121.31(15) . .
C14 C15 C23 118.18(13) . .
C17 C16 C15 120.12(18) . .
C17 C16 H16 121.9(14) . .
C15 C16 H16 118.0(14) . .
C18 C17 C16 120.44(16) . .
C18 C17 H17 119.6(19) . .
C16 C17 H17 119.9(19) . .
C17 C18 C19 120.18(18) . .
C17 C18 H18 118.7(15) . .
C19 C18 H18 121.1(16) . .
C18 C19 C14 120.42(17) . .
C18 C19 C20 119.38(16) . .
C14 C19 C20 120.18(13) . .
C19 C20 P3 106.14(11) . .
C19 C20 H20A 108.7(15) . .
P3 C20 H20A 106.9(15) . .
C19 C20 H20B 112.1(15) . .
P3 C20 H20B 111.6(15) . .
H20A C20 H20B 111(2) . .
F21C C21 F21B 107.1(2) . .
F21C C21 F21A 108.2(2) . .
F21B C21 F21A 106.97(19) . .
F21C C21 P3 108.87(14) . .
F21B C21 P3 111.56(15) . .
F21A C21 P3 113.84(15) . .
F22A C22 F22C 107.35(18) . .
F22A C22 F22B 107.67(18) . .
F22C C22 F22B 106.49(16) . .
F22A C22 P3 110.62(12) . .
F22C C22 P3 113.96(15) . .
F22B C22 P3 110.46(13) . .
C15 C23 P4 104.66(10) . .
C15 C23 H23A 110.5(14) . .
P4 C23 H23A 108.7(14) . .
C15 C23 H23B 113.8(13) . .
P4 C23 H23B 111.0(13) . .
H23A C23 H23B 108.2(19) . .
F24C C24 F24A 106.98(14) . .
F24C C24 F24B 107.48(16) . .
F24A C24 F24B 106.27(16) . .
F24C C24 P4 112.48(13) . .
F24A C24 P4 112.41(12) . .
F24B C24 P4 110.88(12) . .

loop_
_geom_bond_atom_site_label_1
_geom_bond_atom_site_label_2
_geom_bond_distance
_geom_bond_site_symmetry_2
Ru1 C13 1.8597(18) .
Ru1 C12 1.9864(19) .
Ru1 C1 2.1154(14) .
Ru1 O1 2.1247(12) 2_766
Ru1 P2 2.2916(4) .
Ru1 P1 2.3339(4) .
Ru1 Ru1 4.4914(4) 2_766
P1 C7 1.8161(17) .
P1 C8 1.8736(17) .
P1 C9 1.8834(18) .
P2 O1 1.5206(13) .
P2 C10 1.8100(16) .
P2 C11 1.8718(19) .
C1 C2 1.409(2) .
C1 C6 1.4090(19) .
C12 O2 1.125(2) .
C13 O3 1.138(2) .
O1 Ru1 2.1247(12) 2_766
C2 C3 1.392(2) .
C2 C10 1.514(2) .
C3 C4 1.388(2) .
C3 H3 0.97(2) .
C4 C5 1.383(3) .
C4 H4 0.93(3) .
C5 C6 1.391(2) .
C5 H5 0.98(2) .
C6 C7 1.514(2) .
C7 H7A 1.02(2) .
C7 H7B 0.94(3) .
C8 F8B 1.327(2) .
C8 F8A 1.330(2) .
C8 F8C 1.335(2) .
C9 F9A 1.296(3) .
C9 F9B 1.302(3) .
C9 F9C 1.325(3) .
C10 H10A 0.98(2) .
C10 H10B 0.98(2) .
C11 F11B 1.323(3) .
C11 F11C 1.331(3) .
C11 F11A 1.338(3) .
Ru2 C26 1.8522(15) .
Ru2 C25 1.9850(15) .
Ru2 O4 2.1203(10) 2_775
Ru2 C14 2.1252(14) .
Ru2 P4 2.2982(4) .
Ru2 P3 2.3350(4) .
Ru2 Ru2 4.4922(3) 2_775
P3 C20 1.8238(17) .
P3 C21 1.8772(19) .
P3 C22 1.8832(19) .
P4 O4 1.5192(11) .
P4 C23 1.8153(15) .
P4 C24 1.8795(17) .
C14 C15 1.407(2) .
C14 C19 1.409(2) .
C25 O5 1.1253(19) .
C26 O6 1.1403(19) .
O4 Ru2 2.1203(10) 2_775
C15 C16 1.399(2) .
C15 C23 1.512(2) .
C16 C17 1.384(3) .
C16 H16 0.96(2) .
C17 C18 1.381(3) .
C17 H17 0.89(3) .
C18 C19 1.400(2) .
C18 H18 0.90(2) .
C19 C20 1.511(3) .
C20 H20A 0.91(2) .
C20 H20B 0.95(3) .
C21 F21C 1.313(3) .
C21 F21B 1.322(3) .
C21 F21A 1.324(2) .
C22 F22A 1.312(2) .
C22 F22C 1.322(2) .
C22 F22B 1.328(2) .
C23 H23A 0.95(2) .
C23 H23B 0.96(2) .
C24 F24C 1.329(2) .
C24 F24A 1.335(2) .
C24 F24B 1.336(2) .

loop_
_geom_torsion_atom_site_label_1
_geom_torsion_atom_site_label_2
_geom_torsion_atom_site_label_3
_geom_torsion_atom_site_label_4
_geom_torsion
C1 C6 C7 P1 -19.52(17)
C1 C2 C10 P2 -29.79(17)
C14 C19 C20 P3 -20.40(18)
C14 C15 C23 P4 -29.82(16)
